data_1508637
loop_
_publ_author_name
'Petrone, David A.'
'Malik, Hasnain A.'
'Clemenceau, Antonin'
'Lautens, Mark'

_publ_section_title
;
 Functionalized chromans and isochromans via a diastereoselective
 Pd(0)-catalyzed carboiodination.
;
_journal_issue 18
_journal_name_full 'Organic letters'
_journal_page_first 4806
_journal_page_last 4809
_journal_paper_doi 10.1021/ol302111y
_journal_volume 14
_journal_year 2012
_chemical_formula_moiety 'C18 H17 I O3'
_chemical_formula_sum 'C18 H17 I O3'
_chemical_formula_weight 408.22
_chemical_name_systematic
; 
 ? 
;
_space_group_IT_number 29
_symmetry_cell_setting orthorhombic
_symmetry_space_group_name_Hall 'P 2c -2ac'
_symmetry_space_group_name_H-M 'P c a 21'
_atom_sites_solution_hydrogens geom
_atom_sites_solution_primary direct
_atom_sites_solution_secondary difmap
_audit_creation_method SHELXL-97
_cell_angle_alpha 90.00
_cell_angle_beta 90.00
_cell_angle_gamma 90.00
_cell_formula_units_Z 4
_cell_length_a 14.2621(4)
_cell_length_b 16.5312(6)
_cell_length_c 6.6380(2)
_cell_measurement_reflns_used 8185
_cell_measurement_temperature 147(2)
_cell_measurement_theta_max 30.50
_cell_measurement_theta_min 2.47
_cell_volume 1565.04(9)
_computing_cell_refinement APEX2
_computing_data_collection 'APEX2 (Bruker, 2007)'
_computing_data_reduction 'SAINT (Bruker, 2007)'
_computing_molecular_graphics 'PLATON (Spek, 2009)'
_computing_publication_material 'SHELXTL (Sheldrick, 2008)'
_computing_structure_refinement 'SHELXL-97 (Sheldrick, 2008)'
_computing_structure_solution 'SHELXS-97 (Sheldrick, 2008)'
_diffrn_ambient_temperature 147(2)
_diffrn_measured_fraction_theta_full 0.991
_diffrn_measured_fraction_theta_max 0.991
_diffrn_measurement_device_type 'Bruker Kappa APEX-DUO CCD'
_diffrn_measurement_method '\f and \w scans'
_diffrn_radiation_monochromator 'Bruker Triumph'
_diffrn_radiation_source 'fine-focus sealed tube'
_diffrn_radiation_type MoK\a
_diffrn_radiation_wavelength 0.71073
_diffrn_reflns_av_R_equivalents 0.0388
_diffrn_reflns_av_sigmaI/netI 0.0389
_diffrn_reflns_limit_h_max 20
_diffrn_reflns_limit_h_min -18
_diffrn_reflns_limit_k_max 23
_diffrn_reflns_limit_k_min -23
_diffrn_reflns_limit_l_max 9
_diffrn_reflns_limit_l_min -8
_diffrn_reflns_number 17169
_diffrn_reflns_theta_full 30.57
_diffrn_reflns_theta_max 30.57
_diffrn_reflns_theta_min 1.23
_exptl_absorpt_coefficient_mu 2.056
_exptl_absorpt_correction_T_max 0.7461
_exptl_absorpt_correction_T_min 0.7011
_exptl_absorpt_correction_type multi-scan
_exptl_absorpt_process_details 'SADABS (Sheldrick, 1996)'
_exptl_crystal_colour colourless
_exptl_crystal_density_diffrn 1.733
_exptl_crystal_density_method 'not measured'
_exptl_crystal_description plate
_exptl_crystal_F_000 808
_exptl_crystal_size_max 0.16
_exptl_crystal_size_mid 0.14
_exptl_crystal_size_min 0.04
_refine_diff_density_max 0.422
_refine_diff_density_min -0.417
_refine_diff_density_rms 0.075
_refine_ls_abs_structure_details 'Flack H D (1983), Acta Cryst. A39, 876-881'
_refine_ls_abs_structure_Flack -0.013(16)
_refine_ls_extinction_method none
_refine_ls_goodness_of_fit_ref 1.014
_refine_ls_hydrogen_treatment constr
_refine_ls_matrix_type full
_refine_ls_number_parameters 200
_refine_ls_number_reflns 4630
_refine_ls_number_restraints 1
_refine_ls_restrained_S_all 1.014
_refine_ls_R_factor_all 0.0355
_refine_ls_R_factor_gt 0.0252
_refine_ls_shift/su_max 0.001
_refine_ls_shift/su_mean 0.000
_refine_ls_structure_factor_coef Fsqd
_refine_ls_weighting_details 'calc w=1/[\s^2^(Fo^2^)+(0.0181P)^2^] where P=(Fo^2^+2Fc^2^)/3'
_refine_ls_weighting_scheme calc
_refine_ls_wR_factor_gt 0.0473
_refine_ls_wR_factor_ref 0.0505
_reflns_number_gt 3924
_reflns_number_total 4630
_reflns_threshold_expression I>2\s(I)
_cod_data_source_file ol302111y_si_004.cif
_cod_data_source_block d12115
_cod_depositor_comments
;
The following automatic conversions were performed:

'_symmetry_cell_setting' value 'Orthorhombic' changed to
'orthorhombic' according to
/home/saulius/struct/CIF-dictionaries/cif_core.dic dictionary named
'cif_core.dic' version 2.4.2 from 2011-04-26.

Automatic conversion script
Id: cif_fix_values 1891 2012-01-12 08:04:46Z andrius 
;
_cod_database_code 1508637

loop_
_symmetry_equiv_pos_as_xyz
'x, y, z'
'-x, -y, z+1/2'
'-x+1/2, y, z+1/2'
'x+1/2, -y, z'

loop_
_atom_site_label
_atom_site_type_symbol
_atom_site_fract_x
_atom_site_fract_y
_atom_site_fract_z
_atom_site_U_iso_or_equiv
_atom_site_adp_type
_atom_site_occupancy
_atom_site_symmetry_multiplicity
_atom_site_calc_flag
_atom_site_refinement_flags
I1 I -0.155997(9) 0.810265(8) 0.75391(5) 0.02428(5) Uani 1 1 d .
O1 O 0.14075(12) 0.77710(11) 1.1138(3) 0.0191(4) Uani 1 1 d .
O2 O 0.11727(14) 0.40022(11) 1.0531(3) 0.0304(5) Uani 1 1 d .
O3 O 0.19229(13) 0.44515(10) 0.7645(5) 0.0369(5) Uani 1 1 d .
C1 C 0.13904(17) 0.73620(15) 0.9228(4) 0.0161(5) Uani 1 1 d .
H1A H 0.2004 0.7457 0.8539 0.019 Uiso 1 1 calc R
C2 C 0.05956(15) 0.77410(14) 0.7905(3) 0.0142(6) Uani 1 1 d .
C3 C 0.08188(14) 0.86525(12) 0.7721(5) 0.0145(5) Uani 1 1 d .
C4 C 0.05222(17) 0.91052(15) 0.6052(4) 0.0187(5) Uani 1 1 d .
H4A H 0.0163 0.8851 0.5027 0.022 Uiso 1 1 calc R
C5 C 0.07469(17) 0.99199(15) 0.5878(4) 0.0219(6) Uani 1 1 d .
H5A H 0.0539 1.0219 0.4740 0.026 Uiso 1 1 calc R
C6 C 0.12723(16) 1.02956(14) 0.7355(7) 0.0238(6) Uani 1 1 d .
H6A H 0.1425 1.0853 0.7237 0.029 Uiso 1 1 calc R
C7 C 0.15758(18) 0.98563(16) 0.9011(4) 0.0204(5) Uani 1 1 d .
H7A H 0.1938 1.0114 1.0026 0.024 Uiso 1 1 calc R
C8 C 0.13505(17) 0.90322(15) 0.9197(4) 0.0167(5) Uani 1 1 d .
C9 C 0.17546(18) 0.85771(15) 1.0959(4) 0.0204(5) Uani 1 1 d .
H9A H 0.2445 0.8558 1.0818 0.024 Uiso 1 1 calc R
H9B H 0.1609 0.8876 1.2213 0.024 Uiso 1 1 calc R
C10 C 0.06023(18) 0.73296(15) 0.5849(4) 0.0187(5) Uani 1 1 d .
H10A H 0.0107 0.7561 0.5004 0.028 Uiso 1 1 calc R
H10B H 0.0492 0.6748 0.6018 0.028 Uiso 1 1 calc R
H10C H 0.1212 0.7415 0.5202 0.028 Uiso 1 1 calc R
C11 C -0.03393(16) 0.75970(15) 0.8998(4) 0.0177(5) Uani 1 1 d .
H11A H -0.0293 0.7829 1.0370 0.021 Uiso 1 1 calc R
H11B H -0.0433 0.7007 0.9144 0.021 Uiso 1 1 calc R
C12 C 0.12982(17) 0.64633(15) 0.9654(4) 0.0165(5) Uani 1 1 d .
C13 C 0.08391(18) 0.61883(15) 1.1362(4) 0.0196(5) Uani 1 1 d .
H13A H 0.0565 0.6572 1.2252 0.023 Uiso 1 1 calc R
C14 C 0.07656(18) 0.53623(16) 1.1820(4) 0.0231(6) Uani 1 1 d .
H14A H 0.0456 0.5177 1.3000 0.028 Uiso 1 1 calc R
C15 C 0.11671(19) 0.48357(16) 1.0464(4) 0.0209(5) Uani 1 1 d .
C16 C 0.1775(2) 0.37607(18) 0.8916(5) 0.0334(7) Uani 1 1 d .
H16A H 0.1482 0.3317 0.8137 0.040 Uiso 1 1 calc R
H16B H 0.2381 0.3565 0.9456 0.040 Uiso 1 1 calc R
C17 C 0.16193(18) 0.51038(16) 0.8767(4) 0.0229(5) Uani 1 1 d .
C18 C 0.17098(17) 0.59098(15) 0.8302(4) 0.0205(5) Uani 1 1 d .
H18A H 0.2033 0.6085 0.7130 0.025 Uiso 1 1 calc R

loop_
_atom_site_aniso_label
_atom_site_aniso_U_11
_atom_site_aniso_U_22
_atom_site_aniso_U_33
_atom_site_aniso_U_23
_atom_site_aniso_U_13
_atom_site_aniso_U_12
I1 0.01347(7) 0.02107(7) 0.03830(8) 0.00457(13) -0.00256(14) -0.00008(6)
O1 0.0240(10) 0.0187(9) 0.0145(8) -0.0006(7) -0.0038(7) -0.0022(7)
O2 0.0301(11) 0.0156(9) 0.0456(12) 0.0030(9) 0.0087(10) -0.0013(8)
O3 0.0456(10) 0.0186(8) 0.0467(12) -0.0030(15) 0.0215(17) 0.0042(7)
C1 0.0178(13) 0.0176(11) 0.0129(11) -0.0028(9) 0.0007(9) 0.0010(9)
C2 0.0128(10) 0.0161(10) 0.0137(16) -0.0021(8) -0.0017(9) -0.0007(8)
C3 0.0120(9) 0.0146(9) 0.0168(13) 0.0030(12) 0.0010(13) 0.0011(7)
C4 0.0144(12) 0.0198(12) 0.0218(12) 0.0001(10) -0.0015(10) 0.0004(9)
C5 0.0172(14) 0.0191(12) 0.0294(14) 0.0069(10) 0.0006(11) 0.0009(10)
C6 0.0176(10) 0.0148(9) 0.0390(18) 0.0026(15) 0.0009(16) -0.0030(8)
C7 0.0153(12) 0.0199(12) 0.0259(12) -0.0050(10) 0.0007(11) -0.0024(10)
C8 0.0140(12) 0.0182(12) 0.0178(12) -0.0041(9) 0.0015(9) 0.0027(9)
C9 0.0241(14) 0.0192(12) 0.0179(12) -0.0025(10) -0.0031(10) -0.0021(10)
C10 0.0225(14) 0.0187(12) 0.0148(12) -0.0006(9) 0.0015(10) -0.0002(10)
C11 0.0135(12) 0.0187(11) 0.0210(12) 0.0041(9) 0.0012(10) 0.0015(9)
C12 0.0145(12) 0.0158(12) 0.0191(12) 0.0009(9) 0.0001(10) 0.0020(9)
C13 0.0214(13) 0.0193(12) 0.0181(12) 0.0000(10) 0.0030(10) 0.0030(10)
C14 0.0237(14) 0.0250(14) 0.0204(12) 0.0042(10) 0.0050(10) -0.0010(11)
C15 0.0179(13) 0.0165(12) 0.0283(14) 0.0035(10) -0.0009(11) -0.0011(10)
C16 0.0377(18) 0.0188(14) 0.0436(18) -0.0021(13) 0.0032(15) 0.0018(12)
C17 0.0209(14) 0.0187(12) 0.0292(14) -0.0029(10) 0.0046(12) 0.0036(10)
C18 0.0196(13) 0.0199(12) 0.0221(11) 0.0016(9) 0.0068(10) 0.0035(10)

loop_
_atom_type_symbol
_atom_type_description
_atom_type_scat_dispersion_real
_atom_type_scat_dispersion_imag
_atom_type_scat_source
C C 0.0033 0.0016 'International Tables Vol C Tables 4.2.6.8 and 6.1.1.4'
H H 0.0000 0.0000 'International Tables Vol C Tables 4.2.6.8 and 6.1.1.4'
O O 0.0106 0.0060 'International Tables Vol C Tables 4.2.6.8 and 6.1.1.4'
I I -0.4742 1.8119 'International Tables Vol C Tables 4.2.6.8 and 6.1.1.4'

loop_
_geom_angle_atom_site_label_1
_geom_angle_atom_site_label_2
_geom_angle_atom_site_label_3
_geom_angle
C9 O1 C1 111.84(18)
C15 O2 C16 105.0(2)
C17 O3 C16 105.0(3)
O1 C1 C12 107.30(19)
O1 C1 C2 108.59(19)
C12 C1 C2 115.70(19)
O1 C1 H1A 108.3
C12 C1 H1A 108.3
C2 C1 H1A 108.3
C10 C2 C11 111.0(2)
C10 C2 C3 111.3(2)
C11 C2 C3 111.55(19)
C10 C2 C1 108.60(19)
C11 C2 C1 107.57(18)
C3 C2 C1 106.60(18)
C8 C3 C4 118.7(2)
C8 C3 C2 119.8(2)
C4 C3 C2 121.4(2)
C5 C4 C3 120.9(2)
C5 C4 H4A 119.5
C3 C4 H4A 119.5
C6 C5 C4 120.1(3)
C6 C5 H5A 119.9
C4 C5 H5A 119.9
C5 C6 C7 119.8(2)
C5 C6 H6A 120.1
C7 C6 H6A 120.1
C6 C7 C8 120.4(2)
C6 C7 H7A 119.8
C8 C7 H7A 119.8
C3 C8 C7 120.1(2)
C3 C8 C9 122.1(2)
C7 C8 C9 117.7(2)
O1 C9 C8 113.5(2)
O1 C9 H9A 108.9
C8 C9 H9A 108.9
O1 C9 H9B 108.9
C8 C9 H9B 108.9
H9A C9 H9B 107.7
C2 C10 H10A 109.5
C2 C10 H10B 109.5
H10A C10 H10B 109.5
C2 C10 H10C 109.5
H10A C10 H10C 109.5
H10B C10 H10C 109.5
C2 C11 I1 115.32(15)
C2 C11 H11A 108.4
I1 C11 H11A 108.4
C2 C11 H11B 108.4
I1 C11 H11B 108.4
H11A C11 H11B 107.5
C13 C12 C18 120.3(2)
C13 C12 C1 121.0(2)
C18 C12 C1 118.7(2)
C12 C13 C14 122.1(2)
C12 C13 H13A 118.9
C14 C13 H13A 118.9
C15 C14 C13 116.3(2)
C15 C14 H14A 121.9
C13 C14 H14A 121.9
C17 C15 C14 121.9(2)
C17 C15 O2 110.3(2)
C14 C15 O2 127.8(2)
O2 C16 O3 107.9(2)
O2 C16 H16A 110.1
O3 C16 H16A 110.1
O2 C16 H16B 110.1
O3 C16 H16B 110.1
H16A C16 H16B 108.4
C15 C17 C18 122.8(2)
C15 C17 O3 109.8(2)
C18 C17 O3 127.4(3)
C17 C18 C12 116.6(2)
C17 C18 H18A 121.7
C12 C18 H18A 121.7

loop_
_geom_bond_atom_site_label_1
_geom_bond_atom_site_label_2
_geom_bond_distance
I1 C11 2.160(2)
O1 C9 1.426(3)
O1 C1 1.437(3)
O2 C15 1.379(3)
O2 C16 1.431(4)
O3 C17 1.380(3)
O3 C16 1.436(4)
C1 C12 1.518(3)
C1 C2 1.565(3)
C1 H1A 1.0000
C2 C10 1.525(3)
C2 C11 1.536(3)
C2 C3 1.545(3)
C3 C8 1.389(4)
C3 C4 1.402(4)
C4 C5 1.389(3)
C4 H4A 0.9500
C5 C6 1.382(5)
C5 H5A 0.9500
C6 C7 1.387(5)
C6 H6A 0.9500
C7 C8 1.405(4)
C7 H7A 0.9500
C8 C9 1.506(4)
C9 H9A 0.9900
C9 H9B 0.9900
C10 H10A 0.9800
C10 H10B 0.9800
C10 H10C 0.9800
C11 H11A 0.9900
C11 H11B 0.9900
C12 C13 1.386(3)
C12 C18 1.410(3)
C13 C14 1.403(4)
C13 H13A 0.9500
C14 C15 1.377(4)
C14 H14A 0.9500
C15 C17 1.372(4)
C16 H16A 0.9900
C16 H16B 0.9900
C17 C18 1.374(4)
C18 H18A 0.9500

loop_
_geom_torsion_atom_site_label_1
_geom_torsion_atom_site_label_2
_geom_torsion_atom_site_label_3
_geom_torsion_atom_site_label_4
_geom_torsion
C9 O1 C1 C12 163.36(19)
C9 O1 C1 C2 -70.9(2)
O1 C1 C2 C10 177.81(19)
C12 C1 C2 C10 -61.5(3)
O1 C1 C2 C11 -61.9(2)
C12 C1 C2 C11 58.7(2)
O1 C1 C2 C3 57.8(2)
C12 C1 C2 C3 178.5(2)
C10 C2 C3 C8 -143.4(2)
C11 C2 C3 C8 92.0(3)
C1 C2 C3 C8 -25.2(3)
C10 C2 C3 C4 34.4(3)
C11 C2 C3 C4 -90.2(3)
C1 C2 C3 C4 152.7(2)
C8 C3 C4 C5 -0.5(4)
C2 C3 C4 C5 -178.4(2)
C3 C4 C5 C6 0.2(4)
C4 C5 C6 C7 0.1(4)
C5 C6 C7 C8 -0.1(4)
C4 C3 C8 C7 0.5(4)
C2 C3 C8 C7 178.4(2)
C4 C3 C8 C9 -175.6(2)
C2 C3 C8 C9 2.3(4)
C6 C7 C8 C3 -0.2(4)
C6 C7 C8 C9 176.0(2)
C1 O1 C9 C8 44.7(3)
C3 C8 C9 O1 -10.2(3)
C7 C8 C9 O1 173.7(2)
C10 C2 C11 I1 -63.4(2)
C3 C2 C11 I1 61.3(2)
C1 C2 C11 I1 177.85(15)
O1 C1 C12 C13 29.5(3)
C2 C1 C12 C13 -91.8(3)
O1 C1 C12 C18 -148.9(2)
C2 C1 C12 C18 89.7(3)
C18 C12 C13 C14 0.1(4)
C1 C12 C13 C14 -178.3(2)
C12 C13 C14 C15 -0.7(4)
C13 C14 C15 C17 0.4(4)
C13 C14 C15 O2 -178.2(3)
C16 O2 C15 C17 8.1(3)
C16 O2 C15 C14 -173.2(3)
C15 O2 C16 O3 -14.0(3)
C17 O3 C16 O2 14.6(3)
C14 C15 C17 C18 0.4(4)
O2 C15 C17 C18 179.2(2)
C14 C15 C17 O3 -177.8(3)
O2 C15 C17 O3 1.0(3)
C16 O3 C17 C15 -9.7(3)
C16 O3 C17 C18 172.2(3)
C15 C17 C18 C12 -0.9(4)
O3 C17 C18 C12 177.0(3)
C13 C12 C18 C17 0.6(4)
C1 C12 C18 C17 179.1(2)
